data_7102287
loop_
_publ_author_name
'Sun, Yan-Qiong'
'He, Jun'
'Xu, Zhengtao'
'Huang, Guo'
'Zhou, Xiao-Ping'
'Zeller, Matthias'
'Hunter, Allen D'

_publ_section_title
;
 Centripetal molecules as multifunctional building blocks for
 coordination networks.
;
_journal_issue 45
_journal_name_full 'Chemical communications (Cambridge, England)'
_journal_page_first 4779
_journal_page_last 4781
_journal_paper_doi 10.1039/b709942h
_journal_year 2007
_chemical_formula_moiety 'C90 H68 Ag3 F12 N2 O4 Sb2, C66 H44 Ag N2 O4, 2(F6 Sb)'
_chemical_formula_sum 'C156 H112 Ag4 F24 N4 O8 Sb4'
_chemical_formula_weight 3545.02
_chemical_name_systematic
;
?
;
_space_group_IT_number 152
_symmetry_cell_setting trigonal
_symmetry_space_group_name_Hall 'P 31 2"'
_symmetry_space_group_name_H-M 'P 31 2 1'
_atom_sites_solution_hydrogens geom
_atom_sites_solution_primary direct
_atom_sites_solution_secondary difmap
_audit_creation_method SHELXL-97
_cell_angle_alpha 90.00
_cell_angle_beta 90.00
_cell_angle_gamma 120.00
_cell_formula_units_Z 3
_cell_length_a 21.3675(10)
_cell_length_b 21.3675(10)
_cell_length_c 27.279(3)
_cell_measurement_reflns_used 9137
_cell_measurement_temperature 100(2)
_cell_measurement_theta_max 30.57
_cell_measurement_theta_min 2.32
_cell_volume 10786.1(13)
_computing_cell_refinement 'SAINT+ 6.45 (Bruker, 2003)'
_computing_data_collection 'SMART 5.630 (Bruker, 1997-2002)'
_computing_data_reduction 'SAINT+ 6.45'
_computing_molecular_graphics 'SHELXTL 6.14'
_computing_publication_material 'SHELXTL 6.14'
_computing_structure_refinement 'SHELXTL 6.14'
_computing_structure_solution 'SHELXTL 6.14 (Bruker, 2000-2003)'
_diffrn_ambient_temperature 100(2)
_diffrn_measured_fraction_theta_full 1.000
_diffrn_measured_fraction_theta_max 1.000
_diffrn_measurement_device_type 'Bruker AXS SMART APEX CCD diffractometer'
_diffrn_measurement_method '\w scans'
_diffrn_radiation_monochromator graphite
_diffrn_radiation_source 'fine-focus sealed tube'
_diffrn_radiation_type MoK\a
_diffrn_radiation_wavelength 0.71073
_diffrn_reflns_av_R_equivalents 0.0395
_diffrn_reflns_av_sigmaI/netI 0.0268
_diffrn_reflns_limit_h_max 26
_diffrn_reflns_limit_h_min -26
_diffrn_reflns_limit_k_max 26
_diffrn_reflns_limit_k_min -26
_diffrn_reflns_limit_l_max 34
_diffrn_reflns_limit_l_min -34
_diffrn_reflns_number 92898
_diffrn_reflns_theta_full 26.37
_diffrn_reflns_theta_max 26.37
_diffrn_reflns_theta_min 1.10
_diffrn_standards_number 0
_exptl_absorpt_coefficient_mu 1.362
_exptl_absorpt_correction_T_max 0.793
_exptl_absorpt_correction_T_min 0.632
_exptl_absorpt_correction_type multi-scan
_exptl_absorpt_process_details 'SADABS in SAINT+ (Bruker, 2003)'
_exptl_crystal_colour orange
_exptl_crystal_density_diffrn 1.637
_exptl_crystal_density_method 'not measured'
_exptl_crystal_description rod
_exptl_crystal_F_000 5244
_exptl_crystal_size_max 0.47
_exptl_crystal_size_mid 0.20
_exptl_crystal_size_min 0.17
_refine_diff_density_max 1.832
_refine_diff_density_min -0.861
_refine_diff_density_rms 0.139
_refine_ls_abs_structure_details 'Flack H D (1983), Acta Cryst. A39, 876-881'
_refine_ls_abs_structure_Flack 0.04(3)
_refine_ls_extinction_method none
_refine_ls_goodness_of_fit_ref 1.233
_refine_ls_hydrogen_treatment constr
_refine_ls_matrix_type full
_refine_ls_number_parameters 1071
_refine_ls_number_reflns 14532
_refine_ls_number_restraints 436
_refine_ls_restrained_S_all 1.221
_refine_ls_R_factor_all 0.0685
_refine_ls_R_factor_gt 0.0654
_refine_ls_shift/su_max 0.001
_refine_ls_shift/su_mean 0.000
_refine_ls_structure_factor_coef Fsqd
_refine_ls_weighting_details 'calc w=1/[\s^2^(Fo^2^)+(0.0583P)^2^+43.3604P] where P=(Fo^2^+2Fc^2^)/3'
_refine_ls_weighting_scheme calc
_refine_ls_wR_factor_gt 0.1626
_refine_ls_wR_factor_ref 0.1662
_reflns_number_gt 13969
_reflns_number_total 14532
_reflns_threshold_expression I>2\s(I)
_cod_data_source_file b709942h.txt
_cod_data_source_block 1
_cod_depositor_comments
;
The following automatic conversions were performed:
'_symmetry_cell_setting' value 'Trigonal' changed to 'trigonal' according
to '/home/saulius/struct/CIF-dictionaries/cif_core.dic' dictionary named
'cif_core.dic' version 2.4.1 from 2010-06-29.

Automatic conversion script
Id: cif_fix_enum 1527 2010-12-29 10:47:43Z saulius 
;
_cod_original_sg_symbol_H-M P3(1)21
_cod_database_code 7102287

loop_
_symmetry_equiv_pos_as_xyz
'x, y, z'
'-y, x-y, z+1/3'
'-x+y, -x, z+2/3'
'y, x, -z'
'x-y, -y, -z+2/3'
'-x, -x+y, -z+1/3'

loop_
_atom_site_label
_atom_site_type_symbol
_atom_site_fract_x
_atom_site_fract_y
_atom_site_fract_z
_atom_site_U_iso_or_equiv
_atom_site_adp_type
_atom_site_occupancy
_atom_site_symmetry_multiplicity
_atom_site_calc_flag
_atom_site_refinement_flags
_atom_site_disorder_assembly
_atom_site_disorder_group
C1 C 0.3959(11) 0.3868(10) 0.0039(14) 0.026(5) Uani 0.50 1 d PU . .
C2 C 0.3242(5) 0.3242(5) 0.0000 0.034(2) Uani 1 2 d S . .
C3 C 0.3250(4) 0.2615(4) -0.0101(2) 0.0326(15) Uani 1 1 d . . .
H3A H 0.3693 0.2631 -0.0171 0.039 Uiso 1 1 calc R . .
C4 C 0.2605(4) 0.1960(4) -0.0101(2) 0.0286(14) Uani 1 1 d D . .
C5 C 0.1954(4) 0.1954(4) 0.0000 0.027(2) Uani 1 2 d SD . .
C6 C 0.1285(4) 0.1285(4) 0.0000 0.0253(19) Uani 1 2 d SD . .
C7 C 0.0722(5) 0.0722(5) 0.0000 0.036(2) Uani 1 2 d S . .
C8 C 0.0088(5) 0.0088(5) 0.0000 0.027(2) Uani 1 2 d S . .
C9 C -0.0471(4) -0.0471(4) 0.0000 0.027(2) Uani 1 2 d SD . .
C10 C -0.1140(4) -0.1140(4) 0.0000 0.026(2) Uani 1 2 d SD . .
C11 C -0.1143(3) -0.1777(4) 0.0128(2) 0.0254(14) Uani 1 1 d D . .
C12 C -0.1797(4) -0.2431(4) 0.0128(3) 0.0326(15) Uani 1 1 d . . .
H12A H -0.1813 -0.2870 0.0214 0.039 Uiso 1 1 calc R . .
C13 C -0.2425(5) -0.2425(5) 0.0000 0.033(2) Uani 1 2 d S . .
C14 C -0.3094(5) -0.3094(5) 0.0000 0.033(2) Uani 1 2 d S . .
C15 C 0.2578(4) 0.1292(4) -0.0219(2) 0.0300(15) Uani 1 1 d D . .
C16 C 0.2488(4) 0.0703(4) -0.0293(3) 0.0332(16) Uani 1 1 d D . .
C17 C 0.2301(4) -0.0022(4) -0.0410(3) 0.0325(16) Uani 1 1 d D . .
C18 C 0.1584(5) -0.0519(5) -0.0505(3) 0.0427(19) Uani 1 1 d . . .
H18A H 0.1234 -0.0369 -0.0496 0.051 Uiso 1 1 calc R . .
C19 C 0.1371(6) -0.1226(5) -0.0612(3) 0.058(3) Uani 1 1 d . . .
H19A H 0.0879 -0.1562 -0.0684 0.070 Uiso 1 1 calc R . .
C20 C 0.1880(6) -0.1437(5) -0.0613(3) 0.056(3) Uani 1 1 d . . .
C21 C 0.2595(6) -0.0967(5) -0.0508(3) 0.056(3) Uani 1 1 d . . .
H21A H 0.2935 -0.1131 -0.0504 0.068 Uiso 1 1 calc R . .
C22 C 0.2814(5) -0.0245(5) -0.0408(3) 0.0432(19) Uani 1 1 d . . .
H22A H 0.3307 0.0091 -0.0339 0.052 Uiso 1 1 calc R . .
C23 C 0.0995(10) -0.2648(5) -0.0814(5) 0.120(7) Uani 1 1 d . . .
H23A H 0.0960 -0.3115 -0.0882 0.180 Uiso 1 1 calc R . .
H23B H 0.0840 -0.2490 -0.1104 0.180 Uiso 1 1 calc R . .
H23C H 0.0684 -0.2698 -0.0536 0.180 Uiso 1 1 calc R . .
C24 C -0.0499(4) -0.1781(4) 0.0261(3) 0.0343(16) Uani 1 1 d D . .
C25 C 0.0028(4) -0.1788(4) 0.0383(3) 0.0325(16) Uani 1 1 d D . .
C26 C 0.0682(4) -0.1770(4) 0.0519(3) 0.0308(15) Uani 1 1 d D . .
C27 C 0.1294(4) -0.1114(4) 0.0633(3) 0.0348(16) Uani 1 1 d . . .
H27A H 0.1259 -0.0689 0.0636 0.042 Uiso 1 1 calc R . .
C28 C 0.1947(4) -0.1060(4) 0.0742(2) 0.0308(15) Uani 1 1 d . . .
H28A H 0.2353 -0.0605 0.0822 0.037 Uiso 1 1 calc R . .
C29 C 0.2003(4) -0.1676(4) 0.0734(3) 0.0340(16) Uani 1 1 d . . .
C30 C 0.1402(4) -0.2343(4) 0.0637(3) 0.0377(17) Uani 1 1 d . . .
H30A H 0.1442 -0.2765 0.0651 0.045 Uiso 1 1 calc R . .
C31 C 0.0739(4) -0.2405(4) 0.0521(3) 0.0317(15) Uani 1 1 d . . .
H31A H 0.0334 -0.2862 0.0445 0.038 Uiso 1 1 calc R . .
C32 C 0.3273(4) -0.0999(5) 0.0884(4) 0.050(2) Uani 1 1 d . . .
H32A H 0.3679 -0.1078 0.0952 0.075 Uiso 1 1 calc R . .
H32B H 0.3209 -0.0744 0.1161 0.075 Uiso 1 1 calc R . .
H32C H 0.3374 -0.0708 0.0586 0.075 Uiso 1 1 calc R . .
C33 C 0.0000 -0.3660(6) 0.1667 0.046(3) Uani 1 2 d S . .
C34 C 0.0000 -0.2977(4) 0.1667 0.031(2) Uani 1 2 d S . .
C35 C 0.0631(4) -0.2352(4) 0.1795(2) 0.0288(15) Uani 1 1 d . . .
H35A H 0.1052 -0.2368 0.1885 0.035 Uiso 1 1 calc R . .
C36 C 0.0632(4) -0.1695(4) 0.1790(3) 0.0306(15) Uani 1 1 d D . .
C37 C 0.0000 -0.1693(4) 0.1667 0.030(2) Uani 1 2 d SD . .
C38 C 0.0000 -0.1018(4) 0.1667 0.034(2) Uani 1 2 d SD . .
C39 C 0.0000 -0.0469(5) 0.1667 0.035(2) Uani 1 2 d S A .
C40 C 0.0000 0.0179(5) 0.1667 0.038(2) Uani 1 2 d S . .
C41 C 0.0101(13) 0.0783(9) 0.1627(12) 0.031(5) Uani 0.50 1 d PDU A -1
C42 C 0.0128(6) 0.1459(4) 0.1628(6) 0.026(4) Uani 0.50 1 d PGDU A -1
C43 C 0.0771(4) 0.2085(5) 0.1515(5) 0.032(3) Uani 0.50 1 d PGDU A -1
C44 C 0.0797(4) 0.2748(4) 0.1508(4) 0.031(3) Uani 0.50 1 d PGU A -1
H44A H 0.1236 0.3176 0.1431 0.037 Uiso 0.50 1 calc PR A -1
C45 C 0.0180(5) 0.2786(4) 0.1616(4) 0.033(4) Uani 0.50 1 d PGU . -1
C44A C -0.0462(4) 0.2160(5) 0.1729(4) 0.031(3) Uani 0.50 1 d PGU A -1
H44B H -0.0883 0.2186 0.1802 0.037 Uiso 0.50 1 calc PR A -1
C43A C -0.0488(4) 0.1497(4) 0.1735(5) 0.032(3) Uani 0.50 1 d PGU A -1
C46 C 0.0217(10) 0.3464(8) 0.1592(6) 0.038(4) Uani 0.50 1 d P . .
C47 C 0.1278(4) -0.1040(4) 0.1911(3) 0.0305(15) Uani 1 1 d D . .
C48 C 0.1778(4) -0.0461(3) 0.2010(3) 0.0329(16) Uani 1 1 d D . .
C49 C 0.2372(4) 0.0245(4) 0.2127(2) 0.0309(15) Uani 1 1 d D . .
C50 C 0.2224(4) 0.0803(4) 0.2224(3) 0.0322(16) Uani 1 1 d . . .
H50A H 0.1741 0.0711 0.2206 0.039 Uiso 1 1 calc R . .
C51 C 0.2772(4) 0.1482(4) 0.2344(3) 0.0335(15) Uani 1 1 d . . .
H51A H 0.2671 0.1860 0.2410 0.040 Uiso 1 1 calc R . .
C52 C 0.3472(5) 0.1610(4) 0.2368(3) 0.0397(18) Uani 1 1 d . . .
C53 C 0.3619(4) 0.1068(4) 0.2274(3) 0.0375(17) Uani 1 1 d . . .
H53A H 0.4103 0.1164 0.2293 0.045 Uiso 1 1 calc R . .
C54 C 0.3083(4) 0.0395(4) 0.2153(3) 0.0301(15) Uani 1 1 d . . .
H54A H 0.3194 0.0025 0.2085 0.036 Uiso 1 1 calc R . .
C55 C 0.3938(7) 0.2860(5) 0.2559(4) 0.063(3) Uani 1 1 d . . .
H55A H 0.4394 0.3289 0.2652 0.094 Uiso 1 1 calc R . .
H55B H 0.3585 0.2737 0.2823 0.094 Uiso 1 1 calc R . .
H55C H 0.3753 0.2961 0.2258 0.094 Uiso 1 1 calc R . .
C56 C 0.1406(8) 0.2053(10) 0.1394(7) 0.028(3) Uani 0.50 1 d PDU A -1
C57 C 0.1937(8) 0.2029(10) 0.1302(7) 0.028(3) Uani 0.50 1 d PDU A -1
C58 C 0.2552(5) 0.1967(5) 0.1169(4) 0.025(2) Uani 0.50 1 d PGDU A -1
C59 C 0.2458(4) 0.1288(4) 0.1068(4) 0.027(2) Uani 0.50 1 d PGU A -1
H59 H 0.1986 0.0877 0.1063 0.033 Uiso 0.50 1 calc PR A -1
C60 C 0.3055(5) 0.1209(5) 0.0973(5) 0.030(3) Uani 0.50 1 d PGU A -1
H60 H 0.2991 0.0745 0.0904 0.036 Uiso 0.50 1 calc PR A -1
C61 C 0.3745(5) 0.1811(6) 0.0981(5) 0.043(3) Uani 0.50 1 d PGDU A -1
C62 C 0.3839(4) 0.2490(5) 0.1082(5) 0.038(3) Uani 0.50 1 d PGU A -1
H62 H 0.4311 0.2901 0.1087 0.045 Uiso 0.50 1 calc PR A -1
C63 C 0.3242(6) 0.2568(4) 0.1177(5) 0.032(3) Uani 0.50 1 d PGU A -1
H63 H 0.3307 0.3032 0.1246 0.038 Uiso 0.50 1 calc PR A -1
O4 O 0.4362(8) 0.1787(8) 0.0936(7) 0.054(3) Uani 0.50 1 d PDU A -1
C64 C 0.4253(13) 0.1068(11) 0.0896(9) 0.055(4) Uani 0.50 1 d PDU A -1
H64A H 0.4721 0.1088 0.0908 0.083 Uiso 0.50 1 calc PR A -1
H64B H 0.4013 0.0853 0.0585 0.083 Uiso 0.50 1 calc PR A -1
H64C H 0.3951 0.0773 0.1169 0.083 Uiso 0.50 1 calc PR A -1
C56A C -0.1150(8) 0.0864(9) 0.1867(6) 0.028(3) Uani 0.50 1 d PD A -1
C57A C -0.1692(8) 0.0317(8) 0.1970(7) 0.028(3) Uani 0.50 1 d PD A -1
C58A C -0.2306(5) -0.0366(4) 0.2099(5) 0.025(2) Uani 0.50 1 d PGD A -1
C59A C -0.2209(4) -0.0949(5) 0.2202(4) 0.027(2) Uani 0.50 1 d PG A -1
H59A H -0.1738 -0.0891 0.2194 0.033 Uiso 0.50 1 calc PR A -1
C60A C -0.2801(6) -0.1617(5) 0.2319(5) 0.030(3) Uani 0.50 1 d PG A -1
H60A H -0.2735 -0.2016 0.2390 0.036 Uiso 0.50 1 calc PR A -1
C61A C -0.3490(5) -0.1702(5) 0.2331(5) 0.043(3) Uani 0.50 1 d PGD A -1
C62A C -0.3586(4) -0.1120(6) 0.2228(5) 0.038(3) Uani 0.50 1 d PG A -1
H62A H -0.4057 -0.1178 0.2236 0.045 Uiso 0.50 1 calc PR A -1
C63A C -0.2995(5) -0.0451(5) 0.2112(5) 0.032(3) Uani 0.50 1 d PG A -1
H63A H -0.3061 -0.0053 0.2041 0.038 Uiso 0.50 1 calc PR A -1
O4A O -0.4105(8) -0.2334(7) 0.2441(7) 0.054(3) Uani 0.50 1 d PD A -1
C64A C -0.4037(13) -0.2953(10) 0.2556(9) 0.055(4) Uani 0.50 1 d PD A -1
H64D H -0.4499 -0.3341 0.2683 0.083 Uiso 0.50 1 calc PR A -1
H64E H -0.3660 -0.2822 0.2805 0.083 Uiso 0.50 1 calc PR A -1
H64F H -0.3907 -0.3120 0.2259 0.083 Uiso 0.50 1 calc PR A -1
O1 O 0.1714(6) -0.2135(4) -0.0701(3) 0.094(3) Uani 1 1 d . . .
O2 O 0.2627(3) -0.1682(3) 0.0817(2) 0.0413(13) Uani 1 1 d . . .
O3 O 0.4057(3) 0.2275(3) 0.2477(2) 0.0473(14) Uani 1 1 d . . .
Ag1 Ag 0.55379(7) 0.52845(7) 0.00751(7) 0.0564(4) Uani 0.50 1 d P . .
C71 C 0.3940(7) 0.6578(9) 0.2770(6) 0.060(5) Uani 0.50 1 d PGU A 1
H71 H 0.4446 0.6993 0.2791 0.072 Uiso 0.50 1 calc PR A 1
C72 C 0.3837(10) 0.5897(11) 0.2875(8) 0.074(10) Uani 0.50 1 d PGU A 1
H72 H 0.4214 0.5793 0.2814 0.088 Uiso 0.50 1 calc PR A 1
C73 C 0.3185(13) 0.5367(9) 0.3071(9) 0.063(9) Uani 0.50 1 d PGU A 1
H73 H 0.3115 0.4902 0.3143 0.076 Uiso 0.50 1 calc PR A 1
C74 C 0.2634(9) 0.5519(9) 0.3162(7) 0.058(8) Uani 0.50 1 d PGU A 1
H74 H 0.2188 0.5158 0.3296 0.070 Uiso 0.50 1 calc PR A 1
C75 C 0.2736(7) 0.6201(10) 0.3056(6) 0.056(6) Uani 0.50 1 d PGU A 1
H75 H 0.2360 0.6305 0.3118 0.068 Uiso 0.50 1 calc PR A 1
C76 C 0.3389(8) 0.6730(7) 0.2860(6) 0.072(5) Uani 0.50 1 d PGU A 1
H76 H 0.3459 0.7196 0.2788 0.087 Uiso 0.50 1 calc PR A 1
Ag2 Ag 0.03507(9) 0.50379(8) 0.15973(6) 0.0551(4) Uani 0.50 1 d P . .
C71A C 0.3748(7) 0.6389(9) 0.2564(7) 0.060(5) Uani 0.50 1 d PGU B 2
H71A H 0.4254 0.6803 0.2538 0.072 Uiso 0.50 1 calc PR B 2
C72A C 0.3660(11) 0.5819(12) 0.2857(10) 0.072(10) Uani 0.50 1 d PGU B 2
H72A H 0.4026 0.5691 0.2868 0.086 Uiso 0.50 1 calc PR B 2
C73A C 0.3036(14) 0.5436(12) 0.3136(10) 0.091(14) Uani 0.50 1 d PGU B 2
H73A H 0.2976 0.5047 0.3336 0.109 Uiso 0.50 1 calc PR B 2
C74A C 0.2500(11) 0.5624(13) 0.3121(9) 0.089(13) Uani 0.50 1 d PGU B 2
H74A H 0.2074 0.5362 0.3311 0.106 Uiso 0.50 1 calc PR B 2
C75A C 0.2588(9) 0.6194(12) 0.2827(8) 0.081(9) Uani 0.50 1 d PGU B 2
H75A H 0.2222 0.6322 0.2817 0.097 Uiso 0.50 1 calc PR B 2
C76A C 0.3212(9) 0.6577(8) 0.2549(7) 0.072(5) Uani 0.50 1 d PGU B 2
H76A H 0.3375 0.7097 0.2485 0.087 Uiso 0.50 1 calc PR B 2
Ag3 Ag 0.34283(9) 0.61757(10) 0.19267(6) 0.0520(4) Uani 0.50 1 d P A 1
C77 C 0.4039(10) 0.6636(7) 0.1133(6) 0.084(5) Uani 0.50 1 d PGU A 1
H77 H 0.4184 0.6321 0.0953 0.100 Uiso 0.50 1 calc PR A 1
C78 C 0.4489(9) 0.7048(9) 0.1514(6) 0.061(6) Uani 0.50 1 d PGU A 1
H78 H 0.4930 0.7005 0.1566 0.073 Uiso 0.50 1 calc PR A 1
C79 C 0.4563(9) 0.7716(9) 0.1625(5) 0.071(7) Uani 0.50 1 d PGU A 1
H79 H 0.4871 0.7997 0.1886 0.085 Uiso 0.50 1 calc PR A 1
C80 C 0.4187(11) 0.7974(7) 0.1356(6) 0.077(10) Uani 0.50 1 d PGU A 1
H80 H 0.4237 0.8431 0.1432 0.093 Uiso 0.50 1 calc PR A 1
C81 C 0.3736(8) 0.7563(8) 0.0975(5) 0.057(5) Uani 0.50 1 d PGU A 1
H81 H 0.3479 0.7739 0.0791 0.068 Uiso 0.50 1 calc PR A 1
C82 C 0.3662(9) 0.6894(7) 0.0864(5) 0.061(5) Uani 0.50 1 d PGU A 1
H82 H 0.3354 0.6613 0.0603 0.073 Uiso 0.50 1 calc PR A 1
Ag4 Ag 0.31911(11) 0.58068(10) 0.17887(7) 0.0549(4) Uani 0.50 1 d P B 2
C77A C 0.3478(17) 0.6433(10) 0.1006(7) 0.118(12) Uani 0.50 1 d PGU B 2
H77A H 0.3358 0.6124 0.0707 0.142 Uiso 0.50 1 calc PR B 2
C78A C 0.4192(16) 0.6762(12) 0.1164(8) 0.084(5) Uani 0.50 1 d PGU B 2
H78A H 0.4467 0.6529 0.1114 0.100 Uiso 0.50 1 calc PR B 2
C79A C 0.4503(10) 0.7430(12) 0.1396(9) 0.118(14) Uani 0.50 1 d PGU B 2
H79A H 0.4990 0.7654 0.1504 0.141 Uiso 0.50 1 calc PR B 2
C80A C 0.4100(15) 0.7770(9) 0.1470(8) 0.085(10) Uani 0.50 1 d PGU B 2
H80A H 0.4313 0.8227 0.1629 0.101 Uiso 0.50 1 calc PR B 2
C81A C 0.3387(15) 0.7442(16) 0.1312(10) 0.123(13) Uani 0.50 1 d PGU B 2
H81A H 0.3112 0.7674 0.1363 0.148 Uiso 0.50 1 calc PR B 2
C82A C 0.3076(11) 0.6773(16) 0.1080(9) 0.153(16) Uani 0.50 1 d PGU B 2
H82A H 0.2588 0.6549 0.0972 0.183 Uiso 0.50 1 calc PR B 2
Sb2 Sb 0.01759(3) 0.53333(3) 0.31114(2) 0.04096(14) Uani 1 1 d . . .
C83 C 0.2183(7) 0.5263(7) 0.1905(4) 0.055(5) Uani 0.50 1 d PGU A 1
H83 H 0.1993 0.4968 0.2211 0.066 Uiso 0.50 1 calc PR A 1
C84 C 0.2242(7) 0.4898(6) 0.1502(5) 0.053(5) Uani 0.50 1 d PGU A 1
H84 H 0.2371 0.4536 0.1547 0.064 Uiso 0.50 1 calc PR A 1
C85 C 0.2113(8) 0.5063(7) 0.1033(4) 0.070(6) Uani 0.50 1 d PGU A 1
H85 H 0.2154 0.4814 0.0758 0.084 Uiso 0.50 1 calc PR A 1
C86 C 0.1925(8) 0.5593(8) 0.0968(3) 0.053(5) Uani 0.50 1 d PGU A 1
H86 H 0.1836 0.5706 0.0648 0.064 Uiso 0.50 1 calc PR A 1
C87 C 0.1865(7) 0.5958(6) 0.1371(4) 0.054(5) Uani 0.50 1 d PGU A 1
H87 H 0.1736 0.6320 0.1327 0.064 Uiso 0.50 1 calc PR A 1
C88 C 0.1994(8) 0.5792(7) 0.1840(4) 0.067(6) Uani 0.50 1 d PGU A 1
H88 H 0.1953 0.6041 0.2115 0.080 Uiso 0.50 1 calc PR A 1
Sb1 Sb 0.45234(3) 0.49143(3) 0.14335(2) 0.04585(15) Uani 1 1 d . . .
C83A C 0.1474(10) 0.4934(12) 0.1127(8) 0.128(13) Uani 0.50 1 d PGU B 2
H83A H 0.1181 0.5101 0.0980 0.153 Uiso 0.50 1 calc PR B 2
C84A C 0.1575(9) 0.4980(10) 0.1632(7) 0.086(8) Uani 0.50 1 d PGU B 2
H84A H 0.1351 0.5178 0.1830 0.103 Uiso 0.50 1 calc PR B 2
C85A C 0.2003(9) 0.4735(9) 0.1848(4) 0.071(7) Uani 0.50 1 d PGU B 2
H85A H 0.2072 0.4767 0.2193 0.085 Uiso 0.50 1 calc PR B 2
C86A C 0.2330(9) 0.4445(8) 0.1558(6) 0.081(8) Uani 0.50 1 d PGU B 2
H86A H 0.2623 0.4278 0.1705 0.097 Uiso 0.50 1 calc PR B 2
C87A C 0.2229(10) 0.4399(9) 0.1053(6) 0.085(8) Uani 0.50 1 d PGU B 2
H87A H 0.2453 0.4200 0.0855 0.101 Uiso 0.50 1 calc PR B 2
C88A C 0.1801(11) 0.4643(11) 0.0838(5) 0.129(14) Uani 0.50 1 d PGU B 2
H88A H 0.1732 0.4612 0.0493 0.154 Uiso 0.50 1 calc PR B 2
F1 F 0.0987(3) 0.5606(4) 0.3492(2) 0.0747(19) Uani 1 1 d . . .
F2 F -0.0204(5) 0.4388(4) 0.3303(3) 0.112(3) Uani 1 1 d . . .
F3 F -0.0624(3) 0.5097(3) 0.2717(2) 0.0679(17) Uani 1 1 d . . .
F4 F 0.0563(4) 0.6285(3) 0.2904(4) 0.109(3) Uani 1 1 d . . .
F5 F -0.0262(5) 0.5537(6) 0.3613(3) 0.125(4) Uani 1 1 d . . .
F6 F 0.0609(4) 0.5154(5) 0.2589(2) 0.090(2) Uani 1 1 d . . .
F7 F 0.4799(4) 0.4333(4) 0.1106(3) 0.084(2) Uani 1 1 d . . .
F8 F 0.3675(4) 0.4486(5) 0.1066(3) 0.106(3) Uani 1 1 d . . .
F9 F 0.4941(5) 0.5617(3) 0.0960(3) 0.104(3) Uani 1 1 d . . .
F10 F 0.4200(4) 0.5456(4) 0.1766(3) 0.081(2) Uani 1 1 d . . .
F11 F 0.5364(4) 0.5362(5) 0.1788(3) 0.106(3) Uani 1 1 d . . .
F12 F 0.4061(6) 0.4189(5) 0.1891(3) 0.126(4) Uani 1 1 d . . .
N1 N 0.4510(6) 0.4381(7) 0.0053(8) 0.030(4) Uani 0.50 1 d PU C .
N2 N -0.3632(4) -0.3632(4) 0.0000 0.046(3) Uani 1 2 d S . .
N3 N 0.0266(9) 0.4011(9) 0.1587(7) 0.058(5) Uani 0.50 1 d P . .
N4 N 0.0162(10) -0.4097(7) 0.1674(14) 0.040(6) Uani 0.50 1 d P . .
C65 C 0.6429(8) 0.4574(8) 0.0186(5) 0.095(9) Uani 0.50 1 d PGU C 3
H65 H 0.6128 0.4195 -0.0032 0.114 Uiso 0.50 1 calc PR C 3
C66 C 0.6148(6) 0.4665(7) 0.0623(6) 0.067(6) Uani 0.50 1 d PGU C 3
H66 H 0.5655 0.4348 0.0703 0.080 Uiso 0.50 1 calc PR C 3
C67 C 0.6588(7) 0.5219(8) 0.0942(4) 0.044(5) Uani 0.50 1 d PGU C 3
H67 H 0.6396 0.5282 0.1240 0.053 Uiso 0.50 1 calc PR C 3
C68 C 0.7310(7) 0.5682(7) 0.0825(5) 0.060(5) Uani 0.50 1 d PGU C 3
H68 H 0.7611 0.6061 0.1043 0.072 Uiso 0.50 1 calc PR C 3
C69 C 0.7591(6) 0.5591(7) 0.0388(6) 0.072(9) Uani 0.50 1 d PGU C 3
H69 H 0.8084 0.5907 0.0308 0.087 Uiso 0.50 1 calc PR C 3
C70 C 0.7150(9) 0.5036(9) 0.0069(5) 0.060(6) Uani 0.50 1 d PGU C 3
H70 H 0.7342 0.4974 -0.0229 0.072 Uiso 0.50 1 calc PR C 3
C65A C 0.7120(15) 0.5327(14) 0.0251(7) 0.15(2) Uani 0.50 1 d PGU D 4
H65A H 0.7012 0.5344 -0.0085 0.181 Uiso 0.50 1 calc PR D 4
C66A C 0.6602(11) 0.5190(14) 0.0608(10) 0.114(12) Uani 0.50 1 d PGU D 4
H66A H 0.6141 0.5114 0.0516 0.137 Uiso 0.50 1 calc PR D 4
C67A C 0.6761(11) 0.5164(14) 0.1099(9) 0.105(12) Uani 0.50 1 d PGU D 4
H67A H 0.6407 0.5070 0.1343 0.125 Uiso 0.50 1 calc PR D 4
C68A C 0.7436(13) 0.5275(16) 0.1234(6) 0.20(2) Uani 0.50 1 d PGU D 4
H68A H 0.7545 0.5257 0.1569 0.240 Uiso 0.50 1 calc PR D 4
C69A C 0.7954(9) 0.5412(12) 0.0877(8) 0.118(12) Uani 0.50 1 d PGU D 4
H69A H 0.8416 0.5488 0.0968 0.142 Uiso 0.50 1 calc PR D 4
C70A C 0.7795(12) 0.5438(10) 0.0385(7) 0.083(9) Uani 0.50 1 d PGU D 4
H70A H 0.8149 0.5531 0.0141 0.100 Uiso 0.50 1 calc PR D 4

loop_
_atom_site_aniso_label
_atom_site_aniso_U_11
_atom_site_aniso_U_22
_atom_site_aniso_U_33
_atom_site_aniso_U_23
_atom_site_aniso_U_13
_atom_site_aniso_U_12
C1 0.033(7) 0.023(6) 0.025(9) -0.002(7) -0.005(7) 0.017(5)
C2 0.028(4) 0.028(4) 0.032(5) -0.002(2) 0.002(2) 0.004(4)
C3 0.026(4) 0.036(4) 0.027(3) 0.002(3) 0.003(3) 0.009(3)
C4 0.027(3) 0.030(4) 0.028(3) -0.005(3) -0.007(3) 0.014(3)
C5 0.029(4) 0.029(4) 0.022(5) 0.0007(19) -0.0007(19) 0.014(4)
C6 0.023(3) 0.023(3) 0.023(4) 0.0007(19) -0.0007(19) 0.005(4)
C7 0.025(4) 0.025(4) 0.055(6) 0.000(2) 0.000(2) 0.010(4)
C8 0.029(4) 0.029(4) 0.024(5) 0.0027(18) -0.0027(18) 0.015(4)
C9 0.024(4) 0.024(4) 0.031(5) -0.0024(19) 0.0024(19) 0.012(4)
C10 0.025(3) 0.025(3) 0.025(5) -0.0005(19) 0.0005(19) 0.010(4)
C11 0.026(3) 0.025(3) 0.020(3) 0.001(2) -0.001(2) 0.008(3)
C12 0.032(4) 0.028(4) 0.037(4) -0.006(3) 0.001(3) 0.014(3)
C13 0.029(4) 0.029(4) 0.035(5) -0.002(2) 0.002(2) 0.010(4)
C14 0.037(4) 0.037(4) 0.021(5) -0.002(2) 0.002(2) 0.017(5)
C15 0.030(4) 0.038(4) 0.025(3) 0.004(3) -0.003(3) 0.019(3)
C16 0.034(4) 0.036(4) 0.032(4) 0.002(3) 0.001(3) 0.019(3)
C17 0.042(4) 0.025(3) 0.030(3) 0.003(3) -0.002(3) 0.016(3)
C18 0.051(5) 0.040(4) 0.027(4) 0.004(3) -0.003(3) 0.015(4)
C19 0.075(7) 0.045(5) 0.028(4) 0.004(4) -0.011(4) 0.009(5)
C20 0.098(8) 0.030(4) 0.038(4) -0.001(3) -0.023(5) 0.031(5)
C21 0.103(8) 0.060(6) 0.040(5) -0.013(4) -0.023(5) 0.067(6)
C22 0.061(6) 0.043(5) 0.031(4) 0.004(3) -0.005(4) 0.030(4)
C23 0.201(19) 0.026(5) 0.106(10) -0.015(6) -0.080(12) 0.037(8)
C24 0.030(4) 0.022(3) 0.043(4) 0.001(3) 0.002(3) 0.007(3)
C25 0.033(4) 0.032(4) 0.027(4) 0.002(3) 0.003(3) 0.011(3)
C26 0.027(3) 0.032(4) 0.033(4) 0.002(3) 0.000(3) 0.015(3)
C27 0.032(4) 0.031(4) 0.044(4) -0.002(3) 0.002(3) 0.019(3)
C28 0.033(4) 0.032(4) 0.025(3) -0.002(3) 0.002(3) 0.014(3)
C29 0.033(4) 0.036(4) 0.035(4) 0.006(3) 0.007(3) 0.019(3)
C30 0.043(4) 0.036(4) 0.044(4) 0.003(3) 0.007(3) 0.027(4)
C31 0.030(4) 0.026(3) 0.037(4) -0.003(3) 0.008(3) 0.013(3)
C32 0.029(4) 0.053(5) 0.068(6) 0.008(4) -0.001(4) 0.020(4)
C33 0.058(8) 0.035(5) 0.053(7) -0.005(3) -0.010(6) 0.029(4)
C34 0.042(6) 0.020(3) 0.039(5) -0.002(2) -0.005(4) 0.021(3)
C35 0.043(4) 0.030(4) 0.024(3) 0.001(3) 0.004(3) 0.026(3)
C36 0.037(4) 0.022(3) 0.030(4) -0.002(3) 0.009(3) 0.013(3)
C37 0.042(6) 0.024(3) 0.032(5) 0.004(2) 0.007(4) 0.021(3)
C38 0.036(5) 0.023(4) 0.047(6) 0.002(2) 0.004(5) 0.018(3)
C39 0.016(5) 0.026(4) 0.061(6) -0.005(2) -0.009(5) 0.008(2)
C40 0.036(6) 0.033(4) 0.047(6) -0.008(2) -0.016(5) 0.018(3)
C41 0.034(11) 0.033(7) 0.033(9) 0.002(6) -0.002(8) 0.021(7)
C42 0.032(9) 0.019(6) 0.027(6) 0.006(5) -0.001(6) 0.013(6)
C43 0.033(7) 0.029(4) 0.034(5) 0.000(4) 0.001(5) 0.016(4)
C44 0.044(6) 0.024(4) 0.032(5) 0.008(4) -0.007(4) 0.022(4)
C45 0.045(8) 0.026(6) 0.031(6) -0.014(5) 0.000(6) 0.021(6)
C44A 0.044(6) 0.024(4) 0.032(5) 0.008(4) -0.007(4) 0.022(4)
C43A 0.033(7) 0.029(4) 0.034(5) 0.000(4) 0.001(5) 0.016(4)
C46 0.072(15) 0.032(8) 0.032(10) -0.014(7) -0.010(9) 0.043(10)
C47 0.037(4) 0.030(4) 0.027(3) 0.002(3) -0.001(3) 0.019(3)
C48 0.042(4) 0.026(4) 0.034(4) 0.009(3) 0.008(3) 0.019(3)
C49 0.038(4) 0.028(3) 0.026(3) 0.003(3) 0.003(3) 0.016(3)
C50 0.041(4) 0.033(4) 0.025(3) 0.004(3) 0.003(3) 0.020(3)
C51 0.044(4) 0.034(4) 0.029(4) -0.003(3) -0.005(3) 0.024(3)
C52 0.058(5) 0.025(4) 0.025(3) 0.007(3) 0.002(3) 0.012(4)
C53 0.037(4) 0.036(4) 0.034(4) 0.009(3) 0.003(3) 0.014(3)
C54 0.034(4) 0.028(3) 0.027(3) 0.003(3) 0.004(3) 0.014(3)
C55 0.088(8) 0.026(4) 0.073(7) -0.015(4) -0.019(6) 0.027(5)
C56 0.034(8) 0.039(5) 0.019(5) 0.006(5) 0.005(6) 0.025(6)
C57 0.031(8) 0.033(5) 0.024(5) 0.004(5) 0.001(6) 0.020(6)
C58 0.023(7) 0.031(5) 0.024(4) 0.008(4) 0.006(5) 0.016(5)
C59 0.030(7) 0.028(4) 0.026(4) 0.000(4) 0.004(5) 0.016(4)
C60 0.032(7) 0.036(5) 0.025(4) 0.008(4) 0.002(5) 0.018(5)
C61 0.047(8) 0.035(5) 0.046(5) 0.008(5) 0.004(6) 0.019(5)
C62 0.028(7) 0.032(5) 0.048(5) 0.001(5) 0.000(5) 0.012(5)
C63 0.029(7) 0.025(4) 0.040(5) 0.003(4) 0.003(5) 0.012(4)
O4 0.041(8) 0.043(4) 0.077(5) -0.001(5) -0.006(6) 0.021(5)
C64 0.058(9) 0.047(6) 0.067(8) -0.006(6) -0.015(6) 0.030(6)
C56A 0.034(8) 0.039(5) 0.019(5) 0.006(5) 0.005(6) 0.025(6)
C57A 0.031(8) 0.033(5) 0.024(5) 0.004(5) 0.001(6) 0.020(6)
C58A 0.023(7) 0.031(5) 0.024(4) 0.008(4) 0.006(5) 0.016(5)
C59A 0.030(7) 0.028(4) 0.026(4) 0.000(4) 0.004(5) 0.016(4)
C60A 0.032(7) 0.036(5) 0.025(4) 0.008(4) 0.002(5) 0.018(5)
C61A 0.047(8) 0.035(5) 0.046(5) 0.008(5) 0.004(6) 0.019(5)
C62A 0.028(7) 0.032(5) 0.048(5) 0.001(5) 0.000(5) 0.012(5)
C63A 0.029(7) 0.025(4) 0.040(5) 0.003(4) 0.003(5) 0.012(4)
O4A 0.041(8) 0.043(4) 0.077(5) -0.001(5) -0.006(6) 0.021(5)
C64A 0.058(9) 0.047(6) 0.067(8) -0.006(6) -0.015(6) 0.030(6)
O1 0.159(9) 0.038(4) 0.091(6) -0.018(4) -0.057(6) 0.054(5)
O2 0.037(3) 0.042(3) 0.051(3) 0.004(3) 0.002(3) 0.024(3)
O3 0.049(3) 0.028(3) 0.053(3) -0.007(3) -0.005(3) 0.010(3)
Ag1 0.0303(6) 0.0325(6) 0.0794(11) -0.0085(7) 0.0054(7) -0.0046(5)
C71 0.038(9) 0.037(9) 0.075(13) 0.009(8) 0.008(8) -0.004(7)
C72 0.075(17) 0.10(2) 0.057(16) 0.020(15) 0.013(12) 0.051(16)
C73 0.091(19) 0.053(16) 0.031(12) 0.000(11) -0.009(12) 0.026(15)
C74 0.027(10) 0.063(15) 0.050(15) 0.015(11) -0.001(10) -0.003(11)
C75 0.019(8) 0.064(13) 0.073(14) 0.019(12) -0.006(9) 0.011(8)
C76 0.048(9) 0.034(7) 0.117(16) -0.016(9) 0.015(10) 0.008(7)
Ag2 0.0901(10) 0.0383(7) 0.0599(8) -0.0087(6) -0.0200(8) 0.0493(7)
C71A 0.038(9) 0.037(9) 0.075(13) 0.009(8) 0.008(8) -0.004(7)
C72A 0.051(13) 0.059(17) 0.11(2) 0.019(16) -0.003(14) 0.029(11)
C73A 0.12(3) 0.044(15) 0.051(17) 0.013(12) 0.044(19) 0.000(17)
C74A 0.08(2) 0.10(3) 0.08(2) 0.013(18) 0.019(16) 0.039(19)
C75A 0.070(16) 0.097(18) 0.11(2) -0.017(16) -0.005(15) 0.068(15)
C76A 0.048(9) 0.034(7) 0.117(16) -0.016(9) 0.015(10) 0.008(7)
Ag3 0.0385(9) 0.0530(10) 0.0497(9) 0.0126(7) 0.0015(6) 0.0118(8)
C77 0.111(14) 0.074(10) 0.082(10) 0.023(8) 0.039(10) 0.059(10)
C78 0.062(13) 0.089(17) 0.045(11) 0.032(12) 0.015(9) 0.048(13)
C79 0.060(13) 0.069(15) 0.083(17) 0.012(12) -0.020(12) 0.032(12)
C80 0.13(2) 0.053(14) 0.063(14) 0.005(12) -0.029(15) 0.054(15)
C81 0.079(14) 0.059(12) 0.056(11) 0.008(9) 0.002(10) 0.053(11)
C82 0.079(14) 0.065(12) 0.043(10) -0.007(9) -0.009(10) 0.040(12)
Ag4 0.0487(10) 0.0500(9) 0.0628(10) 0.0108(8) 0.0096(8) 0.0223(9)
C77A 0.15(3) 0.088(19) 0.071(17) 0.025(14) 0.00(2) 0.03(2)
C78A 0.111(14) 0.074(10) 0.082(10) 0.023(8) 0.039(10) 0.059(10)
C79A 0.10(2) 0.08(2) 0.13(3) 0.01(2) 0.05(2) 0.009(18)
C80A 0.10(2) 0.052(14) 0.12(2) 0.025(15) 0.020(18) 0.046(14)
C81A 0.14(3) 0.10(2) 0.15(3) 0.06(2) 0.01(2) 0.08(2)
C82A 0.15(3) 0.19(3) 0.12(3) 0.03(3) -0.03(2) 0.09(3)
Sb2 0.0370(3) 0.0429(3) 0.0474(3) -0.0131(2) -0.0023(2) 0.0233(2)
C83 0.016(7) 0.042(10) 0.082(13) 0.022(9) -0.014(8) -0.004(7)
C84 0.030(9) 0.040(10) 0.089(15) -0.016(10) -0.010(9) 0.016(8)
C85 0.052(11) 0.077(15) 0.093(16) -0.015(12) -0.035(12) 0.042(11)
C86 0.067(12) 0.061(11) 0.046(10) 0.004(8) -0.005(9) 0.043(10)
C87 0.043(9) 0.059(11) 0.077(13) 0.004(9) 0.004(9) 0.039(9)
C88 0.128(19) 0.045(10) 0.028(8) -0.005(7) -0.011(10) 0.043(12)
Sb1 0.0410(3) 0.0361(3) 0.0635(3) 0.0005(3) -0.0001(3) 0.0215(2)
C83A 0.09(2) 0.18(3) 0.13(3) -0.05(2) -0.034(18) 0.08(2)
C84A 0.046(12) 0.097(18) 0.12(2) -0.020(16) 0.010(13) 0.040(13)
C85A 0.075(15) 0.073(14) 0.021(8) 0.009(9) 0.007(9) 0.004(12)
C86A 0.098(19) 0.039(11) 0.086(16) 0.015(10) 0.011(14) 0.020(12)
C87A 0.084(17) 0.076(15) 0.085(17) -0.003(13) 0.023(13) 0.034(13)
C88A 0.15(2) 0.083(18) 0.11(2) 0.002(15) -0.11(2) 0.022(17)
F1 0.049(3) 0.104(6) 0.082(4) -0.014(4) -0.015(3) 0.046(4)
F2 0.112(7) 0.060(4) 0.134(7) 0.025(5) -0.010(6) 0.021(5)
F3 0.043(3) 0.075(4) 0.084(4) -0.021(3) -0.030(3) 0.027(3)
F4 0.092(6) 0.037(3) 0.183(8) -0.006(4) -0.061(6) 0.022(4)
F5 0.095(6) 0.195(10) 0.103(6) -0.066(6) 0.015(5) 0.086(7)
F6 0.089(5) 0.166(8) 0.052(3) -0.026(4) 0.003(3) 0.092(5)
F7 0.098(6) 0.078(5) 0.106(5) -0.032(4) -0.013(4) 0.066(5)
F8 0.066(4) 0.103(6) 0.151(8) -0.044(6) -0.047(5) 0.044(5)
F9 0.161(8) 0.036(3) 0.081(5) 0.013(3) 0.044(5) 0.023(4)
F10 0.095(5) 0.094(5) 0.091(5) -0.014(4) 0.005(4) 0.076(5)
F11 0.053(4) 0.142(7) 0.112(6) -0.059(5) -0.050(4) 0.040(4)
F12 0.167(9) 0.099(6) 0.117(7) 0.056(5) 0.050(7) 0.069(7)
N1 0.022(5) 0.035(6) 0.030(8) 0.001(5) 0.004(5) 0.012(5)
N2 0.031(4) 0.031(4) 0.056(6) -0.006(3) 0.006(3) 0.001(4)
N3 0.071(12) 0.054(9) 0.075(12) -0.010(9) -0.023(11) 0.051(9)
N4 0.059(19) 0.034(8) 0.042(6) -0.012(11) -0.013(16) 0.034(12)
C65 0.13(2) 0.073(16) 0.11(2) -0.013(14) -0.001(18) 0.076(17)
C66 0.047(11) 0.068(13) 0.093(16) 0.001(12) 0.025(11) 0.034(10)
C67 0.063(12) 0.067(12) 0.023(8) 0.013(8) 0.005(8) 0.047(10)
C68 0.042(10) 0.042(10) 0.099(16) 0.007(10) -0.013(10) 0.023(9)
C69 0.082(16) 0.053(13) 0.12(2) 0.042(13) 0.048(14) 0.061(13)
C70 0.099(17) 0.050(11) 0.039(10) 0.004(9) 0.001(10) 0.043(12)
C65A 0.16(3) 0.17(3) 0.15(3) 0.02(3) 0.00(3) 0.10(3)
C66A 0.11(2) 0.15(3) 0.12(2) 0.08(2) 0.043(19) 0.09(2)
C67A 0.09(2) 0.13(3) 0.13(3) -0.03(2) -0.013(19) 0.084(19)
C68A 0.16(3) 0.22(4) 0.19(3) -0.06(3) 0.08(3) 0.07(3)
C69A 0.054(14) 0.14(2) 0.13(2) -0.067(19) 0.000(15) 0.023(15)
C70A 0.14(2) 0.050(12) 0.070(15) 0.032(11) 0.066(16) 0.059(15)

loop_
_atom_type_symbol
_atom_type_description
_atom_type_scat_dispersion_real
_atom_type_scat_dispersion_imag
_atom_type_scat_source
C C 0.0033 0.0016 'International Tables Vol C Tables 4.2.6.8 and 6.1.1.4'
H H 0.0000 0.0000 'International Tables Vol C Tables 4.2.6.8 and 6.1.1.4'
N N 0.0061 0.0033 'International Tables Vol C Tables 4.2.6.8 and 6.1.1.4'
F F 0.0171 0.0103 'International Tables Vol C Tables 4.2.6.8 and 6.1.1.4'
Ag Ag -0.8971 1.1015 'International Tables Vol C Tables 4.2.6.8 and 6.1.1.4'
Sb Sb -0.5866 1.5461 'International Tables Vol C Tables 4.2.6.8 and 6.1.1.4'
O O 0.0106 0.0060 'International Tables Vol C Tables 4.2.6.8 and 6.1.1.4'

loop_
_geom_angle_atom_site_label_1
_geom_angle_atom_site_label_2
_geom_angle_atom_site_label_3
_geom_angle
_geom_angle_site_symmetry_1
_geom_angle_site_symmetry_3
C1 C1 N1 94.1(15) 4 .
C1 C1 N1 67.2(13) 4 4
C1 C1 C2 82.2(10) 4 .
N1 C1 C2 176(3) . .
N1 C1 C2 149(2) 4 .
C3 C2 C3 122.6(10) . 4
C3 C2 C1 113.1(14) . .
C3 C2 C1 124.0(15) 4 .
C3 C2 C1 124.0(15) . 4
C3 C2 C1 113.0(14) 4 4
C2 C3 C4 119.4(7) . .
C2 C3 H3A 120.3 . .
C4 C3 H3A 120.3 . .
C3 C4 C5 119.0(7) . .
C3 C4 C15 121.8(7) . .
C5 C4 C15 119.1(7) . .
C4 C5 C4 120.4(9) . 4
C4 C5 C6 119.8(4) . .
C4 C5 C6 119.8(4) 4 .
C7 C6 C5 180.0(18) . .
C6 C7 C8 180.0(10) . .
C9 C8 C7 180.0(18) . .
C8 C9 C10 180.0(18) . .
C11 C10 C11 121.6(8) . 4
C11 C10 C9 119.2(4) . .
C11 C10 C9 119.2(4) 4 .
C12 C11 C10 119.2(7) . .
C12 C11 C24 118.6(6) . .
C10 C11 C24 122.1(6) . .
C13 C12 C11 118.4(7) . .
C13 C12 H12A 120.8 . .
C11 C12 H12A 120.8 . .
C12 C13 C12 123.1(10) . 4
C12 C13 C14 118.4(5) . .
C12 C13 C14 118.4(5) 4 .
N2 C14 C13 180(2) . .
C16 C15 C4 173.2(8) . .
C15 C16 C17 173.1(8) . .
C18 C17 C22 119.7(7) . .
C18 C17 C16 118.4(7) . .
C22 C17 C16 121.8(7) . .
C19 C18 C17 121.1(9) . .
C19 C18 H18A 119.5 . .
C17 C18 H18A 119.5 . .
C20 C19 C18 118.7(9) . .
C20 C19 H19A 120.7 . .
C18 C19 H19A 120.7 . .
C19 C20 O1 122.8(10) . .
C19 C20 C21 122.4(8) . .
O1 C20 C21 114.8(10) . .
C20 C21 C22 118.9(9) . .
C20 C21 H21A 120.6 . .
C22 C21 H21A 120.6 . .
C17 C22 C21 119.3(9) . .
C17 C22 H22A 120.4 . .
C21 C22 H22A 120.4 . .
O1 C23 H23A 109.5 . .
O1 C23 H23B 109.5 . .
H23A C23 H23B 109.5 . .
O1 C23 H23C 109.5 . .
H23A C23 H23C 109.5 . .
H23B C23 H23C 109.5 . .
C25 C24 C11 178.4(9) . .
C24 C25 C26 177.7(9) . .
C27 C26 C31 118.2(7) . .
C27 C26 C25 119.9(7) . .
C31 C26 C25 121.8(7) . .
C28 C27 C26 122.5(7) . .
C28 C27 H27A 118.8 . .
C26 C27 H27A 118.8 . .
C27 C28 C29 119.0(7) . .
C27 C28 H28A 120.5 . .
C29 C28 H28A 120.5 . .
O2 C29 C28 124.0(7) . .
O2 C29 C30 115.7(7) . .
C28 C29 C30 120.3(7) . .
C29 C30 C31 121.3(7) . .
C29 C30 H30A 119.4 . .
C31 C30 H30A 119.4 . .
C30 C31 C26 118.6(7) . .
C30 C31 H31A 120.7 . .
C26 C31 H31A 120.7 . .
O2 C32 H32A 109.5 . .
O2 C32 H32B 109.5 . .
H32A C32 H32B 109.5 . .
O2 C32 H32C 109.5 . .
H32A C32 H32C 109.5 . .
H32B C32 H32C 109.5 . .
N4 C33 C34 164.8(9) 6 .
N4 C33 C34 164.8(9) . .
C35 C34 C35 123.0(9) . 6
C35 C34 C33 118.5(5) . .
C35 C34 C33 118.5(5) 6 .
C34 C35 C36 118.4(7) . .
C34 C35 H35A 120.8 . .
C36 C35 H35A 120.8 . .
C37 C36 C35 119.3(7) . .
C37 C36 C47 121.1(7) . .
C35 C36 C47 119.7(7) . .
C36 C37 C36 121.6(8) 6 .
C36 C37 C38 119.2(4) 6 .
C36 C37 C38 119.2(4) . .
C39 C38 C37 180.000(1) . .
C38 C39 C40 180.000(1) . .
C41 C40 C39 169.6(11) . .
C41 C40 C39 169.6(11) 6 .
C40 C41 C42 171(2) . .
C43 C42 C43A 120.0 . .
C43 C42 C41 119.8(11) . .
C43A C42 C41 120.2(11) . .
C42 C43 C44 120.0 . .
C42 C43 C56 120.6(10) . .
C44 C43 C56 119.4(10) . .
C45 C44 C43 120.0 . .
C45 C44 H44A 120.0 . .
C43 C44 H44A 120.0 . .
C44 C45 C44A 120.0 . .
C44 C45 C46 118.8(9) . .
C44A C45 C46 121.2(9) . .
C44 C45 C46 151.2(8) . 6
C44A C45 C46 88.4(7) . 6
C43A C44A C45 120.0 . .
C43A C44A H44B 120.0 . .
C45 C44A H44B 120.0 . .
C44A C43A C42 120.0 . .
C44A C43A C56A 118.9(9) . .
C42 C43A C56A 121.0(9) . .
C46 C46 N3 94.4(13) 6 .
C46 C46 C45 86.3(7) 6 .
N3 C46 C45 177(2) . .
C46 C46 N3 48.5(8) 6 6
N3 C46 N3 45.9(15) . 6
C45 C46 N3 134.9(14) . 6
C46 C46 C45 60.1(6) 6 6
N3 C46 C45 154.4(17) . 6
N3 C46 C45 108.6(12) 6 6
C48 C47 C36 173.6(8) . .
C47 C48 C49 178.8(9) . .
C54 C49 C50 118.7(7) . .
C54 C49 C48 122.9(7) . .
C50 C49 C48 118.5(7) . .
C51 C50 C49 120.6(7) . .
C51 C50 H50A 119.7 . .
C49 C50 H50A 119.7 . .
C50 C51 C52 119.1(7) . .
C50 C51 H51A 120.4 . .
C52 C51 H51A 120.4 . .
C53 C52 O3 116.2(8) . .
C53 C52 C51 120.5(7) . .
O3 C52 C51 123.3(8) . .
C54 C53 C52 120.9(8) . .
C54 C53 H53A 119.5 . .
C52 C53 H53A 119.5 . .
C53 C54 C49 120.2(7) . .
C53 C54 H54A 119.9 . .
C49 C54 H54A 119.9 . .
O3 C55 H55A 109.5 . .
O3 C55 H55B 109.5 . .
H55A C55 H55B 109.5 . .
O3 C55 H55C 109.5 . .
H55A C55 H55C 109.5 . .
H55B C55 H55C 109.5 . .
C57 C56 C43 179(2) . .
C56 C57 C58 176(2) . .
C59 C58 C63 120.0 . .
C59 C58 C57 119.2(10) . .
C63 C58 C57 120.6(10) . .
C60 C59 C58 120.0 . .
C60 C59 H59 120.0 . .
C58 C59 H59 120.0 . .
C59 C60 C61 120.0 . .
C59 C60 H60 120.0 . .
C61 C60 H60 120.0 . .
O4 C61 C62 115.1(10) . .
O4 C61 C60 124.7(10) . .
C62 C61 C60 120.0 . .
C61 C62 C63 120.0 . .
C61 C62 H62 120.0 . .
C63 C62 H62 120.0 . .
C62 C63 C58 120.0 . .
C62 C63 H63 120.0 . .
C58 C63 H63 120.0 . .
C61 O4 C64 114.0(15) . .
C57A C56A C43A 177(2) . .
C56A C57A C58A 175.3(19) . .
C59A C58A C63A 120.0 . .
C59A C58A C57A 119.4(10) . .
C63A C58A C57A 120.6(10) . .
C58A C59A C60A 120.0 . .
C58A C59A H59A 120.0 . .
C60A C59A H59A 120.0 . .
C61A C60A C59A 120.0 . .
C61A C60A H60A 120.0 . .
C59A C60A H60A 120.0 . .
O4A C61A C60A 124.6(9) . .
O4A C61A C62A 115.4(9) . .
C60A C61A C62A 120.0 . .
C61A C62A C63A 120.0 . .
C61A C62A H62A 120.0 . .
C63A C62A H62A 120.0 . .
C62A C63A C58A 120.0 . .
C62A C63A H63A 120.0 . .
C58A C63A H63A 120.0 . .
C61A O4A C64A 117.9(15) . .
C20 O1 C23 118.3(11) . .
C29 O2 C32 117.6(6) . .
C52 O3 C55 118.4(8) . .
Ag1 Ag1 N1 83.5(4) 4 .
Ag1 Ag1 N2 75.95(8) 4 1_665
N1 Ag1 N2 159.4(4) . 1_665
Ag1 Ag1 N1 69.1(3) 4 4
N2 Ag1 N1 145.0(3) 1_665 4
Ag1 Ag1 C66 170.3(4) 4 .
N1 Ag1 C66 96.0(4) . .
N2 Ag1 C66 104.1(2) 1_665 .
N1 Ag1 C66 110.6(4) 4 .
C72 C71 C76 120.0 . .
C72 C71 Ag3 91.0(8) . .
C76 C71 Ag3 88.2(7) . .
C72 C71 H71 116.7 . .
C76 C71 H71 116.7 . .
Ag3 C71 H71 116.7 . .
C73 C72 C71 120.0 . .
C73 C72 H72 120.0 . .
C71 C72 H72 120.0 . .
C74 C73 C72 120.0 . .
C74 C73 H73 120.0 . .
C72 C73 H73 120.0 . .
C75 C74 C73 120.0 . .
C75 C74 H74 120.0 . .
C73 C74 H74 120.0 . .
C74 C75 C76 120.0 . .
C74 C75 H75 120.0 . .
C76 C75 H75 120.0 . .
C75 C76 C71 120.0 . .
C75 C76 H76 120.0 . .
C71 C76 H76 120.0 . .
Ag2 Ag2 N4 79.1(7) 6 1_565
Ag2 Ag2 N3 86.1(5) 6 .
N4 Ag2 N3 165.2(8) 1_565 .
Ag2 Ag2 N4 65.0(6) 6 6_565
N3 Ag2 N4 150.7(7) . 6_565
Ag2 Ag2 N3 60.1(4) 6 6
N4 Ag2 N3 139.0(8) 1_565 6
N3 Ag2 N3 26.2(9) . 6
N4 Ag2 N3 125.1(7) 6_565 6
Ag2 Ag2 C87 172.1(2) 6 .
N4 Ag2 C87 93.8(6) 1_565 .
N3 Ag2 C87 100.9(5) . .
N4 Ag2 C87 108.2(6) 6_565 .
N3 Ag2 C87 126.6(4) 6 .
C72A C71A C76A 120.0 . .
C72A C71A Ag4 103.5(10) . .
C76A C71A Ag4 81.9(8) . .
C72A C71A H71A 115.3 . .
C76A C71A H71A 115.3 . .
Ag4 C71A H71A 115.3 . .
C73A C72A C71A 120.0 . .
C73A C72A H72A 120.0 . .
C71A C72A H72A 120.0 . .
C72A C73A C74A 120.0 . .
C72A C73A H73A 120.0 . .
C74A C73A H73A 120.0 . .
C75A C74A C73A 120.0 . .
C75A C74A H74A 120.0 . .
C73A C74A H74A 120.0 . .
C74A C75A C76A 120.0 . .
C74A C75A H75A 120.0 . .
C76A C75A H75A 120.0 . .
C75A C76A C71A 120.0 . .
C75A C76A Ag4 110.6(8) . .
C71A C76A Ag4 66.5(8) . .
C75A C76A H76A 116.5 . .
C71A C76A H76A 116.5 . .
Ag4 C76A H76A 116.5 . .
C78 Ag3 C83 149.9(4) . .
C78 Ag3 C77 33.3(2) . .
C83 Ag3 C77 117.1(5) . .
C78 Ag3 C71 94.8(5) . .
C83 Ag3 C71 114.8(4) . .
C77 Ag3 C71 128.0(5) . .
C78 C77 C82 120.0 . .
C78 C77 Ag3 69.9(7) . .
C82 C77 Ag3 109.1(7) . .
C78 C77 H77 116.3 . .
C82 C77 H77 116.3 . .
Ag3 C77 H77 116.3 . .
C79 C78 C77 120.0 . .
C79 C78 Ag3 106.0(8) . .
C77 C78 Ag3 76.8(7) . .
C79 C78 H78 115.7 . .
C77 C78 H78 115.7 . .
Ag3 C78 H78 115.7 . .
C80 C79 C78 120.0 . .
C80 C79 H79 120.0 . .
C78 C79 H79 120.0 . .
C79 C80 C81 120.0 . .
C79 C80 H80 120.0 . .
C81 C80 H80 120.0 . .
C82 C81 C80 120.0 . .
C82 C81 H81 120.0 . .
C80 C81 H81 120.0 . .
C81 C82 C77 120.0 . .
C81 C82 H82 120.0 . .
C77 C82 H82 120.0 . .
C85A Ag4 C77A 115.8(7) . .
C85A Ag4 C71A 115.9(5) . .
C77A Ag4 C71A 123.8(6) . .
C85A Ag4 C86A 31.62(19) . .
C77A Ag4 C86A 104.1(5) . .
C71A Ag4 C86A 131.7(5) . .
C85A Ag4 C76A 102.7(5) . .
C77A Ag4 C76A 115.2(6) . .
C71A Ag4 C76A 31.5(2) . .
C86A Ag4 C76A 131.6(5) . .
C85A Ag4 C78A 144.5(7) . .
C77A Ag4 C78A 30.9(2) . .
C71A Ag4 C78A 99.3(7) . .
C86A Ag4 C78A 122.6(6) . .
C76A Ag4 C78A 105.4(6) . .
C78A C77A C82A 120.0 . .
C78A C77A Ag4 85.2(11) . .
C82A C77A Ag4 96.2(10) . .
C78A C77A H77A 116.2 . .
C82A C77A H77A 116.2 . .
Ag4 C77A H77A 116.2 . .
C77A C78A C79A 120.0 . .
C77A C78A Ag4 63.9(9) . .
C79A C78A Ag4 106.3(8) . .
C77A C78A H78A 120.0 . .
C79A C78A H78A 120.0 . .
Ag4 C78A H78A 99.2 . .
C78A C79A C80A 120.0 . .
C78A C79A H79A 120.0 . .
C80A C79A H79A 120.0 . .
C81A C80A C79A 120.0 . .
C81A C80A H80A 120.0 . .
C79A C80A H80A 120.0 . .
C80A C81A C82A 120.0 . .
C80A C81A H81A 120.0 . .
C82A C81A H81A 120.0 . .
C81A C82A C77A 120.0 . .
C81A C82A H82A 120.0 . .
C77A C82A H82A 120.0 . .
F5 Sb2 F2 93.0(5) . .
F5 Sb2 F6 177.5(4) . .
F2 Sb2 F6 89.0(4) . .
F5 Sb2 F1 90.9(4) . .
F2 Sb2 F1 90.9(4) . .
F6 Sb2 F1 90.6(3) . .
F5 Sb2 F4 88.2(5) . .
F2 Sb2 F4 178.7(5) . .
F6 Sb2 F4 89.8(4) . .
F1 Sb2 F4 89.6(3) . .
F5 Sb2 F3 89.2(4) . .
F2 Sb2 F3 91.5(4) . .
F6 Sb2 F3 89.2(3) . .
F1 Sb2 F3 177.6(3) . .
F4 Sb2 F3 88.1(3) . .
C84 C83 C88 120.0 . .
C84 C83 Ag3 95.7(6) . .
C88 C83 Ag3 89.8(5) . .
C84 C83 H83 115.4 . .
C88 C83 H83 115.4 . .
Ag3 C83 H83 115.4 . .
C83 C84 C85 120.0 . .
C83 C84 H84 120.0 . .
C85 C84 H84 120.0 . .
C84 C85 C86 120.0 . .
C84 C85 H85 120.0 . .
C86 C85 H85 120.0 . .
C87 C86 C85 120.0 . .
C87 C86 H86 120.0 . .
C85 C86 H86 120.0 . .
C88 C87 C86 120.0 . .
C88 C87 Ag2 85.9(5) . .
C86 C87 Ag2 100.0(6) . .
C88 C87 H87 120.0 . .
C86 C87 H87 120.0 . .
Ag2 C87 H87 84.2 . .
C87 C88 C83 120.0 . .
C87 C88 H88 120.0 . .
C83 C88 H88 120.0 . .
F11 Sb1 F9 89.7(5) . .
F11 Sb1 F12 93.2(5) . .
F9 Sb1 F12 177.1(5) . .
F11 Sb1 F7 92.7(4) . .
F9 Sb1 F7 91.3(4) . .
F12 Sb1 F7 88.8(4) . .
F11 Sb1 F10 89.4(4) . .
F9 Sb1 F10 90.8(4) . .
F12 Sb1 F10 89.0(4) . .
F7 Sb1 F10 177.0(4) . .
F11 Sb1 F8 178.3(5) . .
F9 Sb1 F8 88.8(4) . .
F12 Sb1 F8 88.3(5) . .
F7 Sb1 F8 88.2(3) . .
F10 Sb1 F8 89.7(4) . .
C84A C83A C88A 120.0 . .
C84A C83A H83A 120.0 . .
C88A C83A H83A 120.0 . .
C83A C84A C85A 120.0 . .
C83A C84A H84A 120.0 . .
C85A C84A H84A 120.0 . .
C84A C85A C86A 120.0 . .
C84A C85A Ag4 101.1(7) . .
C86A C85A Ag4 82.0(7) . .
C84A C85A H85A 120.0 . .
C86A C85A H85A 120.0 . .
Ag4 C85A H85A 87.0 . .
C87A C86A C85A 120.0 . .
C87A C86A Ag4 108.3(6) . .
C85A C86A Ag4 66.4(6) . .
C87A C86A H86A 120.0 . .
C85A C86A H86A 120.0 . .
Ag4 C86A H86A 95.0 . .
C86A C87A C88A 120.0 . .
C86A C87A H87A 120.0 . .
C88A C87A H87A 120.0 . .
C87A C88A C83A 120.0 . .
C87A C88A H88A 120.0 . .
C83A C88A H88A 120.0 . .
N1 N1 C1 85.9(15) 4 .
N1 N1 C1 67.2(13) 4 4
N1 N1 Ag1 96.3(4) 4 .
C1 N1 Ag1 177(2) . .
C1 N1 Ag1 163.4(15) 4 .
N1 N1 Ag1 69.1(3) 4 4
C1 N1 Ag1 154.9(17) . 4
C1 N1 Ag1 136.3(14) 4 4
C14 N2 Ag1 165.95(7) . 1_445
C14 N2 Ag1 165.95(7) . 4_445
N3 N3 C46 85.6(13) 6 .
N3 N3 C46 48.5(8) 6 6
N3 N3 Ag2 93.6(5) 6 .
C46 N3 Ag2 178.7(18) . .
C46 N3 Ag2 142.0(12) 6 .
N3 N3 Ag2 60.2(4) 6 6
C46 N3 Ag2 145.5(16) . 6
C46 N3 Ag2 108.7(10) 6 6
C33 N4 Ag2 171(2) . 1_545
C33 N4 Ag2 140.0(14) . 6_545
C66 C65 C70 120.0 . .
C66 C65 H65 120.0 . .
C70 C65 H65 120.0 . .
C67 C66 C65 120.0 . .
C67 C66 Ag1 102.4(6) . .
C65 C66 Ag1 86.8(6) . .
C67 C66 H66 120.0 . .
C65 C66 H66 120.0 . .
Ag1 C66 H66 80.9 . .
C66 C67 C68 120.0 . .
C66 C67 H67 120.0 . .
C68 C67 H67 120.0 . .
C69 C68 C67 120.0 . .
C69 C68 H68 120.0 . .
C67 C68 H68 120.0 . .
C70 C69 C68 120.0 . .
C70 C69 H69 120.0 . .
C68 C69 H69 120.0 . .
C69 C70 C65 120.0 . .
C69 C70 H70 120.0 . .
C65 C70 H70 120.0 . .
C66A C65A C70A 120.0 . .
C66A C65A H65A 120.0 . .
C70A C65A H65A 120.0 . .
C65A C66A C67A 120.0 . .
C65A C66A H66A 120.0 . .
C67A C66A H66A 120.0 . .
C66A C67A C68A 120.0 . .
C66A C67A H67A 120.0 . .
C68A C67A H67A 120.0 . .
C67A C68A C69A 120.0 . .
C67A C68A H68A 120.0 . .
C69A C68A H68A 120.0 . .
C70A C69A C68A 120.0 . .
C70A C69A H69A 120.0 . .
C68A C69A H69A 120.0 . .
C69A C70A C65A 120.0 . .
C69A C70A H70A 120.0 . .
C65A C70A H70A 120.0 . .

loop_
_geom_bond_atom_site_label_1
_geom_bond_atom_site_label_2
_geom_bond_distance
_geom_bond_site_symmetry_2
C1 C1 0.40(5) 4
C1 N1 1.140(17) .
C1 N1 1.233(19) 4
C1 C2 1.448(16) .
C2 C3 1.376(9) .
C2 C3 1.376(9) 4
C2 C1 1.448(16) 4
C3 C4 1.390(10) .
C3 H3A 0.9500 .
C4 C5 1.411(8) .
C4 C15 1.435(9) .
C5 C4 1.412(8) 4
C5 C6 1.430(11) .
C6 C7 1.202(14) .
C7 C8 1.355(14) .
C8 C9 1.194(13) .
C9 C10 1.429(11) .
C10 C11 1.403(8) .
C10 C11 1.403(8) 4
C11 C12 1.397(10) .
C11 C24 1.427(9) .
C12 C13 1.394(9) .
C12 H12A 0.9500 .
C13 C12 1.394(9) 4
C13 C14 1.430(15) .
C14 N2 1.149(14) .
C15 C16 1.192(9) .
C16 C17 1.430(9) .
C17 C18 1.383(12) .
C17 C22 1.397(12) .
C18 C19 1.373(13) .
C18 H18A 0.9500 .
C19 C20 1.371(16) .
C19 H19A 0.9500 .
C20 O1 1.371(10) .
C20 C21 1.375(15) .
C21 C22 1.398(12) .
C21 H21A 0.9500 .
C22 H22A 0.9500 .
C23 O1 1.404(18) .
C23 H23A 0.9800 .
C23 H23B 0.9800 .
C23 H23C 0.9800 .
C24 C25 1.182(9) .
C25 C26 1.427(9) .
C26 C27 1.393(10) .
C26 C31 1.422(10) .
C27 C28 1.373(11) .
C27 H27A 0.9500 .
C28 C29 1.382(11) .
C28 H28A 0.9500 .
C29 O2 1.358(9) .
C29 C30 1.385(11) .
C30 C31 1.390(11) .
C30 H30A 0.9500 .
C31 H31A 0.9500 .
C32 O2 1.433(10) .
C32 H32A 0.9800 .
C32 H32B 0.9800 .
C32 H32C 0.9800 .
C33 N4 1.146(16) 6
C33 N4 1.146(16) .
C33 C34 1.460(15) .
C34 C35 1.387(9) .
C34 C35 1.387(9) 6
C35 C36 1.402(10) .
C35 H35A 0.9500 .
C36 C37 1.394(9) .
C36 C47 1.429(9) .
C37 C36 1.394(9) 6
C37 C38 1.442(11) .
C38 C39 1.173(14) .
C39 C40 1.384(15) .
C40 C41 1.201(16) .
C40 C41 1.202(16) 6
C41 C42 1.418(11) .
C42 C43 1.3900 .
C42 C43A 1.3900 .
C43 C44 1.3900 .
C43 C56 1.430(12) .
C44 C45 1.3900 .
C44 H44A 0.9500 .
C45 C44A 1.3900 .
C45 C46 1.414(14) .
C45 C46 1.628(16) 6
C44A C43A 1.3900 .
C44A H44B 0.9500 .
C43A C56A 1.430(16) .
C46 C46 0.90(3) 6
C46 N3 1.12(2) .
C46 N3 1.49(2) 6
C46 C45 1.628(15) 6
C47 C48 1.193(9) .
C48 C49 1.441(9) .
C49 C54 1.388(11) .
C49 C50 1.403(10) .
C50 C51 1.372(11) .
C50 H50A 0.9500 .
C51 C52 1.382(12) .
C51 H51A 0.9500 .
C52 C53 1.368(12) .
C52 O3 1.376(9) .
C53 C54 1.357(11) .
C53 H53A 0.9500 .
C54 H54A 0.9500 .
C55 O3 1.411(11) .
C55 H55A 0.9800 .
C55 H55B 0.9800 .
C55 H55C 0.9800 .
C56 C57 1.189(13) .
C57 C58 1.432(12) .
C58 C59 1.3900 .
C58 C63 1.3900 .
C59 C60 1.3900 .
C59 H59 0.9500 .
C60 C61 1.3900 .
C60 H60 0.9500 .
C61 O4 1.350(14) .
C61 C62 1.3900 .
C62 C63 1.3900 .
C62 H62 0.9500 .
C63 H63 0.9500 .
O4 C64 1.437(17) .
C64 H64A 0.9800 .
C64 H64B 0.9800 .
C64 H64C 0.9800 .
C56A C57A 1.197(14) .
C57A C58A 1.436(12) .
C58A C59A 1.3900 .
C58A C63A 1.3900 .
C59A C60A 1.3900 .
C59A H59A 0.9500 .
C60A C61A 1.3900 .
C60A H60A 0.9500 .
C61A O4A 1.365(14) .
C61A C62A 1.3900 .
C62A C63A 1.3900 .
C62A H62A 0.9500 .
C63A H63A 0.9500 .
O4A C64A 1.437(17) .
C64A H64D 0.9800 .
C64A H64E 0.9800 .
C64A H64F 0.9800 .
Ag1 Ag1 1.024(3) 4
Ag1 N1 2.077(11) .
Ag1 N2 2.108(9) 1_665
Ag1 N1 2.210(12) 4
Ag1 C66 2.722(16) .
C71 C72 1.3900 .
C71 C76 1.3900 .
C71 Ag3 2.507(18) .
C71 H71 1.0000 .
C72 C73 1.3900 .
C72 H72 0.9500 .
C73 C74 1.3900 .
C73 H73 0.9500 .
C74 C75 1.3900 .
C74 H74 0.9500 .
C75 C76 1.3900 .
C75 H75 0.9500 .
C76 H76 0.9500 .
Ag2 Ag2 1.352(3) 6
Ag2 N4 2.090(12) 1_565
Ag2 N3 2.109(14) .
Ag2 N4 2.265(14) 6_565
Ag2 N3 2.427(14) 6
Ag2 C87 2.890(14) .
C71A C72A 1.3900 .
C71A C76A 1.3900 .
C71A Ag4 2.440(18) .
C71A H71A 1.0000 .
C72A C73A 1.3900 .
C72A H72A 0.9500 .
C73A C74A 1.3900 .
C73A H73A 0.9500 .
C74A C75A 1.3900 .
C74A H74A 0.9500 .
C75A C76A 1.3900 .
C75A H75A 0.9500 .
C76A Ag4 2.634(18) .
C76A H76A 1.0000 .
Ag3 C78 2.377(17) .
Ag3 C83 2.388(12) .
Ag3 C77 2.464(18) .
C77 C78 1.3900 .
C77 C82 1.3900 .
C77 H77 1.0000 .
C78 C79 1.3900 .
C78 H78 1.0000 .
C79 C80 1.3900 .
C79 H79 0.9500 .
C80 C81 1.3900 .
C80 H80 0.9500 .
C81 C82 1.3900 .
C81 H81 0.9500 .
C82 H82 0.9500 .
Ag4 C85A 2.429(16) .
Ag4 C77A 2.43(2) .
Ag4 C86A 2.626(17) .
Ag4 C78A 2.70(2) .
C77A C78A 1.3900 .
C77A C82A 1.3900 .
C77A H77A 1.0000 .
C78A C79A 1.3900 .
C78A H78A 0.9500 .
C79A C80A 1.3900 .
C79A H79A 0.9500 .
C80A C81A 1.3900 .
C80A H80A 0.9500 .
C81A C82A 1.3900 .
C81A H81A 0.9500 .
C82A H82A 0.9500 .
Sb2 F5 1.828(6) .
Sb2 F2 1.837(7) .
Sb2 F6 1.840(5) .
Sb2 F1 1.848(6) .
Sb2 F4 1.859(7) .
Sb2 F3 1.863(5) .
C83 C84 1.3900 .
C83 C88 1.3900 .
C83 H83 1.0000 .
C84 C85 1.3900 .
C84 H84 0.9500 .
C85 C86 1.3900 .
C85 H85 0.9500 .
C86 C87 1.3900 .
C86 H86 0.9500 .
C87 C88 1.3900 .
C87 H87 0.9500 .
C88 H88 0.9500 .
Sb1 F11 1.832(6) .
Sb1 F9 1.838(6) .
Sb1 F12 1.844(8) .
Sb1 F7 1.850(6) .
Sb1 F10 1.854(6) .
Sb1 F8 1.863(7) .
C83A C84A 1.3900 .
C83A C88A 1.3900 .
C83A H83A 0.9500 .
C84A C85A 1.3900 .
C84A H84A 0.9500 .
C85A C86A 1.3900 .
C85A H85A 0.9500 .
C86A C87A 1.3900 .
C86A H86A 0.9500 .
C87A C88A 1.3900 .
C87A H87A 0.9500 .
C88A H88A 0.9500 .
N1 N1 0.56(3) 4
N1 C1 1.233(19) 4
N1 Ag1 2.210(12) 4
N2 Ag1 2.108(9) 1_445
N2 Ag1 2.108(9) 4_445
N3 N3 1.07(3) 6
N3 C46 1.49(2) 6
N3 Ag2 2.427(14) 6
N4 N4 0.60(3) 6
N4 Ag2 2.090(12) 1_545
N4 Ag2 2.265(14) 6_545
C65 C66 1.3900 .
C65 C70 1.3900 .
C65 H65 0.9500 .
C66 C67 1.3900 .
C66 H66 0.9500 .
C67 C68 1.3900 .
C67 H67 0.9500 .
C68 C69 1.3900 .
C68 H68 0.9500 .
C69 C70 1.3900 .
C69 H69 0.9500 .
C70 H70 0.9500 .
C65A C66A 1.3900 .
C65A C70A 1.3900 .
C65A H65A 0.9500 .
C66A C67A 1.3900 .
C66A H66A 0.9500 .
C67A C68A 1.3900 .
C67A H67A 0.9500 .
C68A C69A 1.3900 .
C68A H68A 0.9500 .
C69A C70A 1.3900 .
C69A H69A 0.9500 .
C70A H70A 0.9500 .
